data_7217149
loop_
_publ_author_name
'Ojala, William H.'
'Balidemaj, Barjeta'
'Johnson, Jenna A.'
'Larson, Sarah N.'
'Ojala, Charles R.'

_publ_section_title
;
 Molecular symmetry and fluorine-containing supramolecular synthons as
 structure-differentiating agents in some &#x201C;bridge-flipped&#x201D;
 isomeric bis-benzylideneanilines
;
_journal_issue 31
_journal_name_full CrystEngComm
_journal_page_first 7226
_journal_paper_doi 10.1039/C3CE42540A
_journal_volume 16
_journal_year 2014
_chemical_formula_moiety 'C20 H14 F2 N2'
_chemical_formula_sum 'C20 H14 F2 N2'
_chemical_formula_weight 320.33
_chemical_melting_point_gt 390
_chemical_melting_point_lt 391
_chemical_name_systematic
; 
<i>N,N'</i>-<i>bis</i>[(2-fluorophenyl)methylene]-1,4-benzenediamine 
;
_space_group_IT_number 14
_symmetry_cell_setting monoclinic
_symmetry_space_group_name_Hall '-P 2ybc'
_symmetry_space_group_name_H-M 'P 1 21/c 1'
_atom_sites_solution_hydrogens geom
_atom_sites_solution_primary direct
_atom_sites_solution_secondary difmap
_audit_creation_method SHELXL-97
_cell_angle_alpha 90
_cell_angle_beta 104.6180(10)
_cell_angle_gamma 90
_cell_formula_units_Z 2
_cell_length_a 6.9517(6)
_cell_length_b 11.5713(10)
_cell_length_c 10.0545(8)
_cell_measurement_reflns_used 2972
_cell_measurement_temperature 173(2)
_cell_measurement_theta_max 27.38
_cell_measurement_theta_min 2.74
_cell_volume 782.61(11)
_computing_cell_refinement 'Bruker APEX2'
_computing_data_collection 'Bruker APEX2'
_computing_data_reduction 'Bruker APEX2'
_computing_molecular_graphics 'PLATON (Spek, 2009)'
_computing_publication_material 'publCIF (Westrip, 2010)'
_computing_structure_refinement 'SHELXL-97 (Sheldrick, 2008)'
_computing_structure_solution 'SHELXS-97 (Sheldrick, 2008)'
_diffrn_ambient_temperature 173(2)
_diffrn_measured_fraction_theta_full 0.999
_diffrn_measured_fraction_theta_max 0.999
_diffrn_measurement_device_type 'Bruker APEX-II CCD'
_diffrn_measurement_method 'area detector, omega scans per phi'
_diffrn_radiation_monochromator graphite
_diffrn_radiation_source 'fine-focus sealed tube'
_diffrn_radiation_type MoK\a
_diffrn_radiation_wavelength 0.71073
_diffrn_reflns_av_R_equivalents 0.0387
_diffrn_reflns_av_sigmaI/netI 0.0249
_diffrn_reflns_limit_h_max 8
_diffrn_reflns_limit_h_min -9
_diffrn_reflns_limit_k_max 15
_diffrn_reflns_limit_k_min -15
_diffrn_reflns_limit_l_max 13
_diffrn_reflns_limit_l_min -12
_diffrn_reflns_number 8953
_diffrn_reflns_theta_full 27.49
_diffrn_reflns_theta_max 27.49
_diffrn_reflns_theta_min 2.74
_exptl_absorpt_coefficient_mu 0.097
_exptl_absorpt_correction_T_max 0.9942
_exptl_absorpt_correction_T_min 0.9603
_exptl_absorpt_correction_type multi-scan
_exptl_absorpt_process_details 'SADABS (Bruker, 2000)'
_exptl_crystal_colour yellow
_exptl_crystal_density_diffrn 1.359
_exptl_crystal_density_method 'not measured'
_exptl_crystal_description plate
_exptl_crystal_F_000 332
_exptl_crystal_size_max 0.42
_exptl_crystal_size_mid 0.25
_exptl_crystal_size_min 0.06
_refine_diff_density_max 0.255
_refine_diff_density_min -0.182
_refine_diff_density_rms 0.040
_refine_ls_extinction_coef 0.017(3)
_refine_ls_extinction_expression Fc^*^=kFc[1+0.001xFc^2^\l^3^/sin(2\q)]^-1/4^
_refine_ls_extinction_method SHELXL
_refine_ls_goodness_of_fit_ref 1.074
_refine_ls_hydrogen_treatment constr
_refine_ls_matrix_type full
_refine_ls_number_parameters 110
_refine_ls_number_reflns 1786
_refine_ls_number_restraints 0
_refine_ls_restrained_S_all 1.074
_refine_ls_R_factor_all 0.0498
_refine_ls_R_factor_gt 0.0387
_refine_ls_shift/su_max 0.000
_refine_ls_shift/su_mean 0.000
_refine_ls_structure_factor_coef Fsqd
_refine_ls_weighting_details 'calc w=1/[\s^2^(Fo^2^)+(0.0368P)^2^+0.2320P] where P=(Fo^2^+2Fc^2^)/3'
_refine_ls_weighting_scheme calc
_refine_ls_wR_factor_gt 0.0925
_refine_ls_wR_factor_ref 0.0994
_reflns_number_gt 1438
_reflns_number_total 1786
_reflns_threshold_expression I>2\s(I)
_cod_data_source_file c3ce42540a1.cif
_cod_data_source_block 4
_cod_database_code 7217149

loop_
_symmetry_equiv_pos_as_xyz
'x, y, z'
'-x, y+1/2, -z+1/2'
'-x, -y, -z'
'x, -y-1/2, z-1/2'

loop_
_atom_site_label
_atom_site_type_symbol
_atom_site_fract_x
_atom_site_fract_y
_atom_site_fract_z
_atom_site_U_iso_or_equiv
_atom_site_adp_type
_atom_site_occupancy
_atom_site_symmetry_multiplicity
_atom_site_calc_flag
_atom_site_refinement_flags
C1 C 0.75576(18) 0.51709(11) 1.01834(12) 0.0280(3) Uani 1 1 d .
C2 C 0.82683(19) 0.43489(11) 1.11914(13) 0.0316(3) Uani 1 1 d .
C3 C 0.8826(2) 0.45967(13) 1.25733(13) 0.0376(3) Uani 1 1 d .
H3 H 0.9307 0.4007 1.3230 0.045 Uiso 1 1 calc R
C4 C 0.8668(2) 0.57231(14) 1.29811(14) 0.0406(4) Uani 1 1 d .
H4 H 0.9034 0.5913 1.3931 0.049 Uiso 1 1 calc R
C5 C 0.7980(2) 0.65782(13) 1.20160(14) 0.0406(4) Uani 1 1 d .
H5 H 0.7880 0.7353 1.2304 0.049 Uiso 1 1 calc R
C6 C 0.7437(2) 0.63039(12) 1.06325(13) 0.0347(3) Uani 1 1 d .
H6 H 0.6974 0.6897 0.9976 0.042 Uiso 1 1 calc R
C7 C 0.69053(18) 0.48462(11) 0.87318(12) 0.0295(3) Uani 1 1 d .
H7 H 0.6894 0.4053 0.8484 0.035 Uiso 1 1 calc R
C8 C 0.57159(18) 0.52557(10) 0.64009(12) 0.0279(3) Uani 1 1 d .
C9 C 0.45645(19) 0.60515(11) 0.55013(12) 0.0303(3) Uani 1 1 d .
H9 H 0.4272 0.6779 0.5842 0.036 Uiso 1 1 calc R
C10 C 0.38400(19) 0.58001(11) 0.41213(12) 0.0311(3) Uani 1 1 d .
H10 H 0.3037 0.6348 0.3527 0.037 Uiso 1 1 calc R
F1 F 0.84222(14) 0.32383(7) 1.07930(8) 0.0472(3) Uani 1 1 d .
N1 N 0.63553(16) 0.55999(9) 0.77971(10) 0.0311(3) Uani 1 1 d .

loop_
_atom_site_aniso_label
_atom_site_aniso_U_11
_atom_site_aniso_U_22
_atom_site_aniso_U_33
_atom_site_aniso_U_23
_atom_site_aniso_U_13
_atom_site_aniso_U_12
C1 0.0256(6) 0.0337(7) 0.0249(6) -0.0002(5) 0.0066(5) -0.0034(5)
C2 0.0300(6) 0.0329(7) 0.0316(7) -0.0003(5) 0.0072(5) -0.0035(5)
C3 0.0338(7) 0.0498(9) 0.0274(7) 0.0060(6) 0.0043(5) -0.0007(6)
C4 0.0367(7) 0.0585(9) 0.0249(7) -0.0065(6) 0.0044(6) -0.0024(6)
C5 0.0423(8) 0.0432(8) 0.0351(7) -0.0112(6) 0.0077(6) -0.0011(6)
C6 0.0379(7) 0.0348(7) 0.0302(7) -0.0005(5) 0.0066(5) 0.0003(6)
C7 0.0316(7) 0.0296(6) 0.0272(6) -0.0021(5) 0.0075(5) -0.0025(5)
C8 0.0291(6) 0.0299(6) 0.0246(6) -0.0003(5) 0.0065(5) -0.0030(5)
C9 0.0354(7) 0.0277(6) 0.0278(6) -0.0020(5) 0.0080(5) 0.0017(5)
C10 0.0344(7) 0.0313(7) 0.0262(6) 0.0033(5) 0.0047(5) 0.0038(5)
F1 0.0660(6) 0.0324(5) 0.0388(5) 0.0033(3) 0.0051(4) 0.0013(4)
N1 0.0349(6) 0.0328(6) 0.0242(5) -0.0010(4) 0.0049(4) 0.0004(4)

loop_
_atom_type_symbol
_atom_type_description
_atom_type_scat_dispersion_real
_atom_type_scat_dispersion_imag
_atom_type_scat_source
C C 0.0033 0.0016 'International Tables Vol C Tables 4.2.6.8 and 6.1.1.4'
H H 0.0000 0.0000 'International Tables Vol C Tables 4.2.6.8 and 6.1.1.4'
N N 0.0061 0.0033 'International Tables Vol C Tables 4.2.6.8 and 6.1.1.4'
F F 0.0171 0.0103 'International Tables Vol C Tables 4.2.6.8 and 6.1.1.4'

loop_
_geom_angle_atom_site_label_1
_geom_angle_atom_site_label_2
_geom_angle_atom_site_label_3
_geom_angle
_geom_angle_site_symmetry_1
_geom_angle_site_symmetry_3
C2 C1 C6 116.56(11) . .
C2 C1 C7 121.08(12) . .
C6 C1 C7 122.33(12) . .
F1 C2 C3 118.17(12) . .
F1 C2 C1 118.25(11) . .
C3 C2 C1 123.57(13) . .
C2 C3 C4 118.30(13) . .
C2 C3 H3 121 . .
C4 C3 H3 121 . .
C3 C4 C5 120.44(12) . .
C3 C4 H4 120 . .
C5 C4 H4 120 . .
C6 C5 C4 119.96(13) . .
C6 C5 H5 120. . .
C4 C5 H5 120. . .
C5 C6 C1 121.16(13) . .
C5 C6 H6 119. . .
C1 C6 H6 119. . .
N1 C7 C1 121.46(12) . .
N1 C7 H7 119. . .
C1 C7 H7 119. . .
C9 C8 C10 118.69(11) . 3_666
C9 C8 N1 116.24(11) . .
C10 C8 N1 125.07(11) 3_666 .
C10 C9 C8 121.10(12) . .
C10 C9 H9 119. . .
C8 C9 H9 119. . .
C9 C10 C8 120.20(12) . 3_666
C9 C10 H10 120 . .
C8 C10 H10 120 3_666 .
C7 N1 C8 120.06(11) . .

loop_
_geom_bond_atom_site_label_1
_geom_bond_atom_site_label_2
_geom_bond_distance
_geom_bond_site_symmetry_2
C1 C2 1.3868(18) .
C1 C6 1.3960(18) .
C1 C7 1.4639(17) .
C2 F1 1.3584(15) .
C2 C3 1.3752(18) .
C3 C4 1.379(2) .
C3 H3 0.95 .
C4 C5 1.384(2) .
C4 H4 0.95 .
C5 C6 1.3832(18) .
C5 H5 0.95 .
C6 H6 0.95 .
C7 N1 1.2683(16) .
C7 H7 0.95 .
C8 C9 1.3933(17) .
C8 C10 1.3947(17) 3_666
C8 N1 1.4184(15) .
C9 C10 1.3824(17) .
C9 H9 0.95 .
C10 C8 1.3947(17) 3_666
C10 H10 0.95 .

loop_
_geom_torsion_atom_site_label_1
_geom_torsion_atom_site_label_2
_geom_torsion_atom_site_label_3
_geom_torsion_atom_site_label_4
_geom_torsion
_geom_torsion_site_symmetry_1
C2 C1 C7 N1 -176.12(12) .
C6 C1 C7 N1 6.15(19) .
C9 C8 N1 C7 160.19(12) .
C10 C8 N1 C7 -20.11(19) 3_666
